data_2216174
loop_
_publ_author_name
'Long He'

_publ_section_title
;
 (<i>S</i>)-Benzyl
 2-[<i>N</i>-(5-chloropyridin-2-yl)carbamoyl]pyrrolidine-1-carboxylate
;
_journal_coeditor_code XU2339
_journal_issue 11
_journal_name_full 'Acta Crystallographica Section E'
_journal_page_first o4358
_journal_page_last o4358
_journal_paper_doi 10.1107/S1600536807050441
_journal_volume 63
_journal_year 2007
_chemical_formula_iupac 'C18 H18 Cl N3 O3'
_chemical_formula_moiety 'C18 H18 Cl N3 O3'
_chemical_formula_sum 'C18 H18 Cl N3 O3'
_chemical_formula_weight 359.80
_chemical_name_systematic
;
 ?
;
_space_group_IT_number 19
_symmetry_cell_setting orthorhombic
_symmetry_space_group_name_Hall 'P 2ac 2ab'
_symmetry_space_group_name_H-M 'P 21 21 21'
_atom_sites_solution_hydrogens geom
_atom_sites_solution_primary direct
_atom_sites_solution_secondary difmap
_audit_creation_method SHELXL-97
_cell_angle_alpha 90.00
_cell_angle_beta 90.00
_cell_angle_gamma 90.00
_cell_formula_units_Z 4
_cell_length_a 6.2419(14)
_cell_length_b 15.785(4)
_cell_length_c 17.574(4)
_cell_measurement_reflns_used 8860
_cell_measurement_temperature 293(2)
_cell_measurement_theta_max 27.54
_cell_measurement_theta_min 1.73
_cell_volume 1731.5(7)
_computing_cell_refinement 'SAINT (Bruker, 2006)'
_computing_data_collection 'APEX2 (Bruker, 2006)'
_computing_data_reduction 'SAINT (Bruker, 2006)'
_computing_molecular_graphics 'SHELXTL (Bruker, 2002)'
_computing_publication_material 'SHELXTL (Bruker, 2002)'
_computing_structure_refinement 'SHELXL97 (Sheldrick, 1997)'
_computing_structure_solution 'SHELXS97 (Sheldrick, 1997)'
_diffrn_ambient_temperature 293(2)
_diffrn_measured_fraction_theta_full 1.000
_diffrn_measured_fraction_theta_max 1.000
_diffrn_measurement_device_type 'Bruker APEXII area-detector diffractometer'
_diffrn_measurement_method '\w scans'
_diffrn_radiation_monochromator graphite
_diffrn_radiation_source 'fine-focus sealed tube'
_diffrn_radiation_type MoK\a
_diffrn_radiation_wavelength 0.71073
_diffrn_reflns_av_R_equivalents 0.0207
_diffrn_reflns_av_sigmaI/netI 0.0145
_diffrn_reflns_limit_h_max 8
_diffrn_reflns_limit_h_min -8
_diffrn_reflns_limit_k_max 20
_diffrn_reflns_limit_k_min -20
_diffrn_reflns_limit_l_max 22
_diffrn_reflns_limit_l_min -22
_diffrn_reflns_number 22340
_diffrn_reflns_theta_full 27.54
_diffrn_reflns_theta_max 27.54
_diffrn_reflns_theta_min 1.73
_diffrn_standards_interval_count 0
_diffrn_standards_interval_time 0
_diffrn_standards_number 0
_exptl_absorpt_coefficient_mu 0.243
_exptl_absorpt_correction_type none
_exptl_crystal_colour colourless
_exptl_crystal_density_diffrn 1.380
_exptl_crystal_density_method 'not measured'
_exptl_crystal_description block
_exptl_crystal_F_000 752
_exptl_crystal_size_max 0.39
_exptl_crystal_size_mid 0.32
_exptl_crystal_size_min 0.21
_refine_diff_density_max 0.307
_refine_diff_density_min -0.169
_refine_ls_abs_structure_details 'Flack (1983), Friedel pairs 1686'
_refine_ls_abs_structure_Flack 0.02(6)
_refine_ls_extinction_method none
_refine_ls_goodness_of_fit_ref 1.037
_refine_ls_hydrogen_treatment constr
_refine_ls_matrix_type full
_refine_ls_number_parameters 226
_refine_ls_number_reflns 3991
_refine_ls_number_restraints 0
_refine_ls_restrained_S_all 1.037
_refine_ls_R_factor_all 0.0365
_refine_ls_R_factor_gt 0.0318
_refine_ls_shift/su_max 0.001
_refine_ls_shift/su_mean 0.000
_refine_ls_structure_factor_coef Fsqd
_refine_ls_weighting_details 'calc w=1/[\s^2^(Fo^2^)+(0.0474P)^2^+0.1826P] where P=(Fo^2^+2Fc^2^)/3'
_refine_ls_weighting_scheme calc
_refine_ls_wR_factor_gt 0.0835
_refine_ls_wR_factor_ref 0.0875
_reflns_number_gt 3602
_reflns_number_total 3991
_reflns_threshold_expression I>2\s(I)
_cod_data_source_file xu2339.cif
_cod_data_source_block I
_cod_depositor_comments
;
The following automatic conversions were performed:
'_symmetry_cell_setting' value 'Orthorhombic' changed to 'orthorhombic'
according to '/home/saulius/struct/CIF-dictionaries/cif_core.dic'
dictionary named 'cif_core.dic' version 2.4.1 from 2010-06-29.

Automatic conversion script
Id: cif_fix_enum 1527 2010-12-29 10:47:43Z saulius 

The following automatic conversions were performed:

'_symmetry_cell_setting' value 'Orthorhombic' changed to
'orthorhombic' according to
/home/saulius/struct/CIF-dictionaries/cif_core.dic dictionary named
'cif_core.dic' version 2.4.1 from 2010-06-29.

Automatic conversion script
Id: cif_fix_values 1715 2011-07-08 13:25:40Z adriana 
;
_cod_database_code 2216174
_cod_database_fobs_code 2216174

loop_
_symmetry_equiv_pos_as_xyz
'x, y, z'
'-x+1/2, -y, z+1/2'
'-x, y+1/2, -z+1/2'
'x+1/2, -y+1/2, -z'

loop_
_atom_site_type_symbol
_atom_site_label
_atom_site_fract_x
_atom_site_fract_y
_atom_site_fract_z
_atom_site_U_iso_or_equiv
_atom_site_adp_type
_atom_site_calc_flag
_atom_site_refinement_flags
_atom_site_occupancy
Cl Cl1 0.95345(10) -0.20996(3) 0.56412(3) 0.07666(17) Uani d . 1
O O1 -0.26937(16) 0.14607(7) 0.81673(7) 0.0519(3) Uani d . 1
O O2 0.06298(16) 0.14500(7) 0.76457(6) 0.0501(3) Uani d . 1
O O3 0.1628(2) -0.07143(9) 0.80223(8) 0.0693(4) Uani d . 1
N N1 0.0084(2) 0.07818(8) 0.87283(7) 0.0475(3) Uani d . 1
N N2 0.4701(2) -0.00045(8) 0.77641(7) 0.0454(3) Uani d . 1
H H2B 0.5368 0.0460 0.7861 0.054 Uiso calc R 1
N N3 0.7472(2) -0.02296(8) 0.69420(8) 0.0536(3) Uani d . 1
C C1 0.1709(3) 0.21399(11) 0.65153(8) 0.0496(3) Uani d . 1
C C2 0.3125(3) 0.15325(12) 0.62553(10) 0.0624(4) Uani d . 1
H H2A 0.2895 0.0966 0.6374 0.075 Uiso calc R 1
C C3 0.4874(3) 0.17575(12) 0.58222(10) 0.0653(5) Uani d . 1
H H3A 0.5817 0.1342 0.5653 0.078 Uiso calc R 1
C C4 0.5231(3) 0.25886(13) 0.56400(10) 0.0640(5) Uani d . 1
H H4A 0.6412 0.2741 0.5348 0.077 Uiso calc R 1
C C5 0.3837(3) 0.31895(12) 0.58906(12) 0.0688(5) Uani d . 1
H H5A 0.4071 0.3755 0.5766 0.083 Uiso calc R 1
C C6 0.2077(3) 0.29728(11) 0.63282(10) 0.0581(4) Uani d . 1
H H6A 0.1142 0.3392 0.6496 0.070 Uiso calc R 1
C C7 -0.0186(3) 0.19016(14) 0.69944(11) 0.0647(5) Uani d . 1
H H7A -0.0953 0.2405 0.7156 0.078 Uiso calc R 1
H H7B -0.1160 0.1545 0.6707 0.078 Uiso calc R 1
C C8 -0.0816(2) 0.12430(9) 0.81787(9) 0.0435(3) Uani d . 1
C C9 -0.1015(3) 0.05911(12) 0.94413(10) 0.0595(4) Uani d . 1
H H9A -0.1788 0.0059 0.9409 0.071 Uiso calc R 1
H H9B -0.2007 0.1039 0.9578 0.071 Uiso calc R 1
C C10 0.0824(3) 0.05351(14) 1.00050(11) 0.0692(5) Uani d . 1
H H10A 0.1218 0.1092 1.0192 0.083 Uiso calc R 1
H H10B 0.0453 0.0177 1.0434 0.083 Uiso calc R 1
C C11 0.2603(3) 0.01519(13) 0.95454(10) 0.0615(4) Uani d . 1
H H11A 0.2470 -0.0460 0.9528 0.074 Uiso calc R 1
H H11B 0.3988 0.0297 0.9760 0.074 Uiso calc R 1
C C12 0.2343(2) 0.05386(10) 0.87433(9) 0.0452(3) Uani d . 1
H H12A 0.3268 0.1036 0.8682 0.054 Uiso calc R 1
C C13 0.2818(2) -0.01228(9) 0.81333(9) 0.0443(3) Uani d . 1
C C14 0.5688(2) -0.05511(9) 0.72421(8) 0.0429(3) Uani d . 1
C C15 0.4942(3) -0.13553(10) 0.70621(10) 0.0559(4) Uani d . 1
H H15A 0.3676 -0.1560 0.7272 0.067 Uiso calc R 1
C C16 0.6120(3) -0.18417(10) 0.65659(10) 0.0591(4) Uani d . 1
H H16A 0.5669 -0.2384 0.6434 0.071 Uiso calc R 1
C C17 0.7966(3) -0.15139(10) 0.62707(9) 0.0526(4) Uani d . 1
C C18 0.8584(3) -0.07138(12) 0.64670(10) 0.0577(4) Uani d . 1
H H18A 0.9840 -0.0498 0.6259 0.069 Uiso calc R 1

loop_
_atom_site_aniso_label
_atom_site_aniso_U_11
_atom_site_aniso_U_22
_atom_site_aniso_U_33
_atom_site_aniso_U_12
_atom_site_aniso_U_13
_atom_site_aniso_U_23
Cl1 0.0931(4) 0.0654(3) 0.0714(3) 0.0266(3) 0.0201(3) -0.0079(2)
O1 0.0333(5) 0.0546(6) 0.0679(7) 0.0003(5) 0.0041(5) -0.0087(5)
O2 0.0356(5) 0.0637(6) 0.0511(6) 0.0016(5) 0.0046(4) 0.0090(5)
O3 0.0523(6) 0.0655(7) 0.0901(9) -0.0205(6) 0.0217(7) -0.0175(7)
N1 0.0359(6) 0.0534(7) 0.0533(7) 0.0013(5) 0.0124(5) 0.0040(6)
N2 0.0392(6) 0.0433(6) 0.0536(7) -0.0051(5) 0.0092(5) -0.0038(5)
N3 0.0452(7) 0.0544(8) 0.0611(8) -0.0054(6) 0.0140(6) -0.0098(6)
C1 0.0451(8) 0.0596(9) 0.0440(7) 0.0048(7) -0.0019(6) 0.0045(7)
C2 0.0672(11) 0.0545(9) 0.0655(10) 0.0071(8) 0.0099(9) 0.0058(8)
C3 0.0619(11) 0.0719(11) 0.0621(10) 0.0156(9) 0.0104(9) -0.0038(9)
C4 0.0516(10) 0.0830(13) 0.0573(10) -0.0071(9) 0.0055(8) 0.0029(9)
C5 0.0689(12) 0.0586(10) 0.0789(12) -0.0106(9) 0.0054(10) 0.0026(9)
C6 0.0559(10) 0.0561(9) 0.0622(9) 0.0067(8) 0.0023(8) -0.0062(8)
C7 0.0445(8) 0.0875(13) 0.0620(10) 0.0099(9) 0.0012(8) 0.0202(9)
C8 0.0350(7) 0.0429(7) 0.0527(8) -0.0051(6) 0.0051(6) -0.0083(6)
C9 0.0516(9) 0.0617(10) 0.0651(10) 0.0003(8) 0.0228(8) 0.0061(8)
C10 0.0761(13) 0.0759(12) 0.0555(10) 0.0100(10) 0.0166(9) 0.0082(9)
C11 0.0577(10) 0.0761(12) 0.0506(9) 0.0106(9) 0.0049(8) 0.0018(8)
C12 0.0351(7) 0.0506(8) 0.0498(8) 0.0005(6) 0.0073(6) 0.0003(6)
C13 0.0368(7) 0.0462(8) 0.0498(8) -0.0028(6) 0.0057(6) 0.0034(6)
C14 0.0403(7) 0.0455(7) 0.0429(7) 0.0008(6) 0.0037(6) 0.0011(6)
C15 0.0595(10) 0.0471(8) 0.0611(9) -0.0075(7) 0.0118(8) -0.0007(7)
C16 0.0752(12) 0.0412(7) 0.0610(10) 0.0023(8) 0.0059(9) -0.0033(7)
C17 0.0603(10) 0.0505(8) 0.0470(8) 0.0160(7) 0.0028(7) -0.0004(7)
C18 0.0500(9) 0.0618(10) 0.0611(10) -0.0013(8) 0.0144(8) -0.0059(8)

loop_
_atom_type_symbol
_atom_type_description
_atom_type_scat_dispersion_real
_atom_type_scat_dispersion_imag
_atom_type_scat_source
C C 0.0033 0.0016 'International Tables Vol C Tables 4.2.6.8 and 6.1.1.4'
H H 0.0000 0.0000 'International Tables Vol C Tables 4.2.6.8 and 6.1.1.4'
N N 0.0061 0.0033 'International Tables Vol C Tables 4.2.6.8 and 6.1.1.4'
O O 0.0106 0.0060 'International Tables Vol C Tables 4.2.6.8 and 6.1.1.4'
Cl Cl 0.1484 0.1585 'International Tables Vol C Tables 4.2.6.8 and 6.1.1.4'

loop_
_geom_angle_atom_site_label_1
_geom_angle_atom_site_label_2
_geom_angle_atom_site_label_3
_geom_angle
C8 O2 C7 115.93(12)
C8 N1 C9 122.41(13)
C8 N1 C12 124.27(12)
C9 N1 C12 112.57(13)
C13 N2 C14 127.55(13)
C13 N2 H2B 116.2
C14 N2 H2B 116.2
C18 N3 C14 117.81(14)
C6 C1 C2 118.54(16)
C6 C1 C7 120.39(16)
C2 C1 C7 121.07(16)
C3 C2 C1 120.71(17)
C3 C2 H2A 119.6
C1 C2 H2A 119.6
C4 C3 C2 120.37(17)
C4 C3 H3A 119.8
C2 C3 H3A 119.8
C5 C4 C3 119.24(18)
C5 C4 H4A 120.4
C3 C4 H4A 120.4
C4 C5 C6 121.01(18)
C4 C5 H5A 119.5
C6 C5 H5A 119.5
C1 C6 C5 120.13(16)
C1 C6 H6A 119.9
C5 C6 H6A 119.9
O2 C7 C1 106.91(13)
O2 C7 H7A 110.3
C1 C7 H7A 110.3
O2 C7 H7B 110.3
C1 C7 H7B 110.3
H7A C7 H7B 108.6
O1 C8 N1 124.73(14)
O1 C8 O2 124.45(15)
N1 C8 O2 110.81(12)
N1 C9 C10 102.49(14)
N1 C9 H9A 111.3
C10 C9 H9A 111.3
N1 C9 H9B 111.3
C10 C9 H9B 111.3
H9A C9 H9B 109.2
C11 C10 C9 103.41(14)
C11 C10 H10A 111.1
C9 C10 H10A 111.1
C11 C10 H10B 111.1
C9 C10 H10B 111.1
H10A C10 H10B 109.0
C10 C11 C12 104.72(14)
C10 C11 H11A 110.8
C12 C11 H11A 110.8
C10 C11 H11B 110.8
C12 C11 H11B 110.8
H11A C11 H11B 108.9
N1 C12 C13 110.77(13)
N1 C12 C11 102.82(12)
C13 C12 C11 110.52(13)
N1 C12 H12A 110.8
C13 C12 H12A 110.8
C11 C12 H12A 110.8
O3 C13 N2 124.20(14)
O3 C13 C12 121.48(13)
N2 C13 C12 114.25(13)
N3 C14 C15 122.55(14)
N3 C14 N2 113.06(13)
C15 C14 N2 124.37(14)
C16 C15 C14 118.41(16)
C16 C15 H15A 120.8
C14 C15 H15A 120.8
C17 C16 C15 118.72(16)
C17 C16 H16A 120.6
C15 C16 H16A 120.6
C18 C17 C16 119.56(15)
C18 C17 Cl1 119.50(14)
C16 C17 Cl1 120.94(13)
N3 C18 C17 122.93(16)
N3 C18 H18A 118.5
C17 C18 H18A 118.5

loop_
_geom_bond_atom_site_label_1
_geom_bond_atom_site_label_2
_geom_bond_distance
Cl1 C17 1.7429(16)
O1 C8 1.2215(18)
O2 C8 1.3411(18)
O2 C7 1.441(2)
O3 C13 1.2091(18)
N1 C8 1.334(2)
N1 C9 1.4601(19)
N1 C12 1.462(2)
N2 C13 1.3552(18)
N2 C14 1.4018(18)
N2 H2B 0.8600
N3 C18 1.328(2)
N3 C14 1.3326(19)
C1 C6 1.374(2)
C1 C2 1.382(2)
C1 C7 1.500(2)
C2 C3 1.377(3)
C2 H2A 0.9300
C3 C4 1.369(3)
C3 H3A 0.9300
C4 C5 1.360(3)
C4 H4A 0.9300
C5 C6 1.384(3)
C5 H5A 0.9300
C6 H6A 0.9300
C7 H7A 0.9700
C7 H7B 0.9700
C9 C10 1.519(3)
C9 H9A 0.9700
C9 H9B 0.9700
C10 C11 1.501(3)
C10 H10A 0.9700
C10 H10B 0.9700
C11 C12 1.545(2)
C11 H11A 0.9700
C11 H11B 0.9700
C12 C13 1.526(2)
C12 H12A 0.9800
C14 C15 1.389(2)
C15 C16 1.375(2)
C15 H15A 0.9300
C16 C17 1.365(3)
C16 H16A 0.9300
C17 C18 1.365(3)
C18 H18A 0.9300

loop_
_geom_hbond_atom_site_label_D
_geom_hbond_atom_site_label_H
_geom_hbond_atom_site_label_A
_geom_hbond_site_symmetry_A
_geom_hbond_distance_DH
_geom_hbond_distance_HA
_geom_hbond_distance_DA
_geom_hbond_angle_DHA
N2 H2B O1 1_655 0.86 2.06 2.9148(17) 172
C6 H6A O3 3_556 0.93 2.39 3.308(2) 171

loop_
_geom_torsion_atom_site_label_1
_geom_torsion_atom_site_label_2
_geom_torsion_atom_site_label_3
_geom_torsion_atom_site_label_4
_geom_torsion
C6 C1 C2 C3 0.4(3)
C7 C1 C2 C3 -179.33(16)
C1 C2 C3 C4 -0.3(3)
C2 C3 C4 C5 -0.1(3)
C3 C4 C5 C6 0.3(3)
C2 C1 C6 C5 -0.2(3)
C7 C1 C6 C5 179.54(17)
C4 C5 C6 C1 -0.2(3)
C8 O2 C7 C1 174.62(14)
C6 C1 C7 O2 -123.60(17)
C2 C1 C7 O2 56.1(2)
C9 N1 C8 O1 -9.5(2)
C12 N1 C8 O1 -178.78(15)
C9 N1 C8 O2 169.35(14)
C12 N1 C8 O2 0.0(2)
C7 O2 C8 O1 -5.2(2)
C7 O2 C8 N1 175.97(14)
C8 N1 C9 C10 -149.02(15)
C12 N1 C9 C10 21.42(19)
N1 C9 C10 C11 -35.11(19)
C9 C10 C11 C12 36.48(19)
C8 N1 C12 C13 -70.87(18)
C9 N1 C12 C13 118.90(15)
C8 N1 C12 C11 171.05(14)
C9 N1 C12 C11 0.82(18)
C10 C11 C12 N1 -23.25(18)
C10 C11 C12 C13 -141.51(15)
C14 N2 C13 O3 -5.0(3)
C14 N2 C13 C12 172.18(13)
N1 C12 C13 O3 -43.5(2)
C11 C12 C13 O3 69.8(2)
N1 C12 C13 N2 139.26(13)
C11 C12 C13 N2 -107.46(15)
C18 N3 C14 C15 -1.6(2)
C18 N3 C14 N2 176.92(15)
C13 N2 C14 N3 176.11(14)
C13 N2 C14 C15 -5.5(2)
N3 C14 C15 C16 1.3(3)
N2 C14 C15 C16 -177.01(15)
C14 C15 C16 C17 -0.1(3)
C15 C16 C17 C18 -0.7(3)
C15 C16 C17 Cl1 179.81(14)
C14 N3 C18 C17 0.7(3)
C16 C17 C18 N3 0.4(3)
Cl1 C17 C18 N3 179.94(14)

loop_
_cod_related_entry_id
_cod_related_entry_database
_cod_related_entry_code
1 ChemSpider 21196950
